data_7033341
loop_
_publ_author_name
'Diaconescu, Paula L.'
'Cummins, Christopher C.'

_publ_section_title
;
 Radical anionic versus neutral 2,2'-bipyridyl coordination in uranium
 complexes supported by amide and ketimide ligands.
;
_journal_issue 6
_journal_name_full 'Dalton transactions (Cambridge, England : 2003)'
_journal_page_first 2676
_journal_page_last 2683
_journal_paper_doi 10.1039/c4dt02422b
_journal_volume 44
_journal_year 2015
_chemical_formula_moiety '2(C44 H52 N6 U), C4 O'
_chemical_formula_sum 'C92 H104 N12 O U2'
_chemical_formula_weight 1869.93
_chemical_name_systematic
; 
 ? 
;
_space_group_IT_number 2
_symmetry_cell_setting triclinic
_symmetry_space_group_name_Hall '-P 1'
_symmetry_space_group_name_H-M 'P -1'
_atom_sites_solution_hydrogens geom
_atom_sites_solution_primary direct
_atom_sites_solution_secondary difmap
_audit_creation_method SHELXL-97
_audit_update_record
;
2014-06-19 deposited with the CCDC.
2014-12-05 downloaded from the CCDC.
;
_cell_angle_alpha 76.2790(10)
_cell_angle_beta 85.6930(10)
_cell_angle_gamma 86.8400(10)
_cell_formula_units_Z 1
_cell_length_a 10.2945(7)
_cell_length_b 11.0569(7)
_cell_length_c 19.0658(12)
_cell_measurement_temperature 183(2)
_cell_volume 2100.7(2)
_computing_structure_refinement 'SHELXL-97 (Sheldrick, 1997)'
_computing_structure_solution 'SHELXS-97 (Sheldrick, 1990)'
_diffrn_ambient_temperature 183(2)
_diffrn_measured_fraction_theta_full 0.976
_diffrn_measured_fraction_theta_max 0.976
_diffrn_radiation_monochromator graphite
_diffrn_radiation_source 'fine-focus sealed tube'
_diffrn_radiation_type MoK\a
_diffrn_radiation_wavelength 0.71073
_diffrn_reflns_av_R_equivalents 0.0314
_diffrn_reflns_av_sigmaI/netI 0.0265
_diffrn_reflns_limit_h_max 11
_diffrn_reflns_limit_h_min -11
_diffrn_reflns_limit_k_max 12
_diffrn_reflns_limit_k_min -12
_diffrn_reflns_limit_l_max 11
_diffrn_reflns_limit_l_min -21
_diffrn_reflns_number 8413
_diffrn_reflns_theta_full 23.26
_diffrn_reflns_theta_max 23.26
_diffrn_reflns_theta_min 2.41
_exptl_absorpt_coefficient_mu 3.903
_exptl_absorpt_correction_T_max 0.6734
_exptl_absorpt_correction_T_min 0.4079
_exptl_absorpt_correction_type multi-scan
_exptl_absorpt_process_details 'Twinabs (Bruker)'
_exptl_crystal_density_diffrn 1.478
_exptl_crystal_density_method 'not measured'
_exptl_crystal_F_000 932
_exptl_crystal_size_max 0.28
_exptl_crystal_size_mid 0.23
_exptl_crystal_size_min 0.11
_refine_diff_density_max 1.035
_refine_diff_density_min -1.486
_refine_diff_density_rms 0.090
_refine_ls_extinction_method none
_refine_ls_goodness_of_fit_ref 1.077
_refine_ls_hydrogen_treatment constr
_refine_ls_matrix_type full
_refine_ls_number_parameters 503
_refine_ls_number_reflns 5904
_refine_ls_number_restraints 0
_refine_ls_restrained_S_all 1.077
_refine_ls_R_factor_all 0.0300
_refine_ls_R_factor_gt 0.0272
_refine_ls_shift/su_max 0.022
_refine_ls_shift/su_mean 0.000
_refine_ls_structure_factor_coef Fsqd
_refine_ls_weighting_details 'calc w=1/[\s^2^(Fo^2^)+(0.0486P)^2^+1.0899P] where P=(Fo^2^+2Fc^2^)/3'
_refine_ls_weighting_scheme calc
_refine_ls_wR_factor_gt 0.0685
_refine_ls_wR_factor_ref 0.0698
_reflns_number_gt 5542
_reflns_number_total 5904
_reflns_threshold_expression >2sigma(I)
_cod_data_source_file c4dt02422b2.cif
_cod_data_source_block 1-(bipy)2
_cod_depositor_comments 'Adding full bibliography for 7033341--7033344.cif.'
_cod_original_sg_symbol_H-M P-1
_cod_database_code 7033341

loop_
_symmetry_equiv_pos_as_xyz
'x, y, z'
'-x, -y, -z'

loop_
_atom_site_label
_atom_site_type_symbol
_atom_site_fract_x
_atom_site_fract_y
_atom_site_fract_z
_atom_site_U_iso_or_equiv
_atom_site_adp_type
_atom_site_occupancy
_atom_site_symmetry_multiplicity
_atom_site_calc_flag
_atom_site_refinement_flags
U U 0.282679(14) 0.384518(13) 0.237200(8) 0.02676(8) Uani 1 1 d .
N3 N 0.2126(3) 0.2754(3) 0.36077(19) 0.0308(8) Uani 1 1 d .
N4 N 0.0987(3) 0.4908(3) 0.29783(19) 0.0320(8) Uani 1 1 d .
N6 N 0.0830(3) 0.2851(3) 0.2180(2) 0.0323(8) Uani 1 1 d .
N1 N 0.4217(3) 0.5444(3) 0.22002(19) 0.0309(8) Uani 1 1 d .
N5 N 0.1590(4) 0.5010(3) 0.1371(2) 0.0334(8) Uani 1 1 d .
N2 N 0.3987(3) 0.2321(3) 0.19053(19) 0.0299(8) Uani 1 1 d .
C45 C 0.0439(5) 0.6032(4) 0.2659(3) 0.0384(11) Uani 1 1 d .
H45A H 0.0768 0.6417 0.2184 0.046 Uiso 1 1 calc R
C21 C 0.4811(4) 0.1696(4) 0.2440(2) 0.0292(9) Uani 1 1 d .
C11 C 0.3858(4) 0.5884(4) 0.2839(2) 0.0316(10) Uani 1 1 d .
C17 C 0.5374(5) 0.5997(4) 0.1738(3) 0.0376(11) Uani 1 1 d .
C10 C 0.5593(5) 0.5296(5) 0.1135(3) 0.0417(11) Uani 1 1 d .
H10A H 0.4853 0.5471 0.0826 0.063 Uiso 1 1 calc R
H10B H 0.5672 0.4399 0.1348 0.063 Uiso 1 1 calc R
H10C H 0.6396 0.5568 0.0843 0.063 Uiso 1 1 calc R
C24 C 0.6345(5) 0.0648(4) 0.3614(3) 0.0411(11) Uani 1 1 d .
H24A H 0.6845 0.0287 0.4016 0.049 Uiso 1 1 calc R
C12 C 0.3193(5) 0.7018(4) 0.2837(3) 0.0394(11) Uani 1 1 d .
H12A H 0.3088 0.7602 0.2389 0.047 Uiso 1 1 calc R
C210 C 0.2989(6) 0.0689(5) 0.1379(3) 0.0474(13) Uani 1 1 d .
H21A H 0.3416 -0.0041 0.1684 0.071 Uiso 1 1 calc R
H21B H 0.2836 0.0512 0.0912 0.071 Uiso 1 1 calc R
H21C H 0.2154 0.0882 0.1619 0.071 Uiso 1 1 calc R
C16 C 0.4009(4) 0.5054(4) 0.3503(2) 0.0336(10) Uani 1 1 d .
H16A H 0.4485 0.4289 0.3517 0.040 Uiso 1 1 calc R
C27 C 0.3873(4) 0.1816(4) 0.1254(2) 0.0330(10) Uani 1 1 d .
C22 C 0.5477(4) 0.2439(4) 0.2797(2) 0.0330(10) Uani 1 1 d .
H22A H 0.5413 0.3319 0.2630 0.040 Uiso 1 1 calc R
C26 C 0.4988(4) 0.0396(4) 0.2695(2) 0.0351(10) Uani 1 1 d .
H26A H 0.4570 -0.0141 0.2468 0.042 Uiso 1 1 calc R
C62 C -0.1231(5) 0.2967(5) 0.1627(3) 0.0450(12) Uani 1 1 d .
H62A H -0.1833 0.3414 0.1296 0.054 Uiso 1 1 calc R
C23 C 0.6218(5) 0.1934(5) 0.3383(3) 0.0392(11) Uani 1 1 d .
C55 C 0.2020(5) 0.6090(4) 0.0934(3) 0.0420(12) Uani 1 1 d .
H55A H 0.2867 0.6329 0.0999 0.050 Uiso 1 1 calc R
C13 C 0.2683(5) 0.7316(5) 0.3467(3) 0.0447(12) Uani 1 1 d .
C35 C 0.2693(5) 0.1635(4) 0.3924(2) 0.0382(11) Uani 1 1 d .
H35A H 0.3426 0.1339 0.3671 0.046 Uiso 1 1 calc R
C51 C 0.0360(4) 0.4670(4) 0.1261(2) 0.0342(10) Uani 1 1 d .
C61 C -0.0039(4) 0.3495(4) 0.1687(2) 0.0350(10) Uani 1 1 d .
C25 C 0.5744(5) -0.0118(4) 0.3261(3) 0.0394(11) Uani 1 1 d .
C64 C -0.0635(5) 0.1168(5) 0.2526(3) 0.0474(13) Uani 1 1 d .
H64A H -0.0810 0.0361 0.2815 0.057 Uiso 1 1 calc R
C41 C 0.0493(4) 0.4360(4) 0.3659(2) 0.0343(10) Uani 1 1 d .
C15 C 0.3479(5) 0.5312(5) 0.4156(3) 0.0395(11) Uani 1 1 d .
C63 C -0.1524(5) 0.1807(5) 0.2045(3) 0.0502(14) Uani 1 1 d .
H63A H -0.2325 0.1448 0.2004 0.060 Uiso 1 1 calc R
C29 C 0.3249(5) 0.2861(5) 0.0696(3) 0.0428(11) Uani 1 1 d .
H29A H 0.2366 0.3059 0.0877 0.064 Uiso 1 1 calc R
H29B H 0.3207 0.2596 0.0243 0.064 Uiso 1 1 calc R
H29C H 0.3773 0.3602 0.0607 0.064 Uiso 1 1 calc R
C42 C -0.0511(5) 0.4970(5) 0.4005(3) 0.0488(13) Uani 1 1 d .
H42A H -0.0833 0.4588 0.4482 0.059 Uiso 1 1 calc R
C14 C 0.2835(5) 0.6441(5) 0.4125(3) 0.0454(12) Uani 1 1 d .
H14A H 0.2481 0.6636 0.4561 0.054 Uiso 1 1 calc R
C43 C -0.1023(6) 0.6097(6) 0.3665(3) 0.0575(15) Uani 1 1 d .
H43A H -0.1699 0.6505 0.3900 0.069 Uiso 1 1 calc R
C31 C 0.1080(4) 0.3181(4) 0.3991(2) 0.0356(10) Uani 1 1 d .
C65 C 0.0493(5) 0.1723(4) 0.2577(3) 0.0401(11) Uani 1 1 d .
H65A H 0.1082 0.1282 0.2917 0.048 Uiso 1 1 calc R
C19 C 0.5174(5) 0.7403(5) 0.1414(3) 0.0477(13) Uani 1 1 d .
H19A H 0.4372 0.7556 0.1156 0.072 Uiso 1 1 calc R
H19B H 0.5917 0.7702 0.1077 0.072 Uiso 1 1 calc R
H19C H 0.5107 0.7848 0.1804 0.072 Uiso 1 1 calc R
C54 C 0.1338(5) 0.6849(5) 0.0415(3) 0.0482(13) Uani 1 1 d .
H54A H 0.1708 0.7582 0.0120 0.058 Uiso 1 1 calc R
C34 C 0.2285(5) 0.0908(5) 0.4579(3) 0.0458(12) Uani 1 1 d .
H34A H 0.2715 0.0128 0.4767 0.055 Uiso 1 1 calc R
C28 C 0.5227(5) 0.1478(5) 0.0944(3) 0.0521(13) Uani 1 1 d .
H28A H 0.5628 0.0786 0.1292 0.078 Uiso 1 1 calc R
H28B H 0.5776 0.2203 0.0853 0.078 Uiso 1 1 calc R
H28C H 0.5142 0.1230 0.0489 0.078 Uiso 1 1 calc R
C52 C -0.0394(5) 0.5461(5) 0.0738(3) 0.0452(12) Uani 1 1 d .
H52A H -0.1249 0.5237 0.0678 0.054 Uiso 1 1 calc R
C33 C 0.1224(5) 0.1334(5) 0.4965(3) 0.0509(13) Uani 1 1 d .
H33A H 0.0915 0.0849 0.5422 0.061 Uiso 1 1 calc R
C53 C 0.0075(5) 0.6534(5) 0.0319(3) 0.0502(13) Uani 1 1 d .
H53A H -0.0441 0.7061 -0.0031 0.060 Uiso 1 1 calc R
C44 C -0.0537(5) 0.6646(5) 0.2963(3) 0.0474(13) Uani 1 1 d .
H44A H -0.0883 0.7426 0.2706 0.057 Uiso 1 1 calc R
C151 C 0.3593(5) 0.4348(5) 0.4853(3) 0.0524(13) Uani 1 1 d .
H15A H 0.4457 0.3930 0.4856 0.079 Uiso 1 1 calc R
H15B H 0.2922 0.3734 0.4899 0.079 Uiso 1 1 calc R
H15C H 0.3473 0.4752 0.5260 0.079 Uiso 1 1 calc R
C231 C 0.6965(6) 0.2751(5) 0.3724(3) 0.0612(16) Uani 1 1 d .
H23A H 0.6661 0.3620 0.3556 0.092 Uiso 1 1 calc R
H23B H 0.7896 0.2669 0.3588 0.092 Uiso 1 1 calc R
H23C H 0.6823 0.2495 0.4252 0.092 Uiso 1 1 calc R
C18 C 0.6585(5) 0.5812(5) 0.2170(3) 0.0464(12) Uani 1 1 d .
H18A H 0.6422 0.6187 0.2587 0.070 Uiso 1 1 calc R
H18B H 0.7320 0.6210 0.1861 0.070 Uiso 1 1 calc R
H18C H 0.6791 0.4919 0.2339 0.070 Uiso 1 1 calc R
C32 C 0.0641(5) 0.2458(5) 0.4676(3) 0.0448(12) Uani 1 1 d .
H32A H -0.0074 0.2763 0.4938 0.054 Uiso 1 1 calc R
C131 C 0.1931(6) 0.8544(5) 0.3444(4) 0.0639(17) Uani 1 1 d .
H13A H 0.1182 0.8409 0.3798 0.096 Uiso 1 1 calc R
H13B H 0.1625 0.8875 0.2959 0.096 Uiso 1 1 calc R
H13C H 0.2502 0.9140 0.3560 0.096 Uiso 1 1 calc R
C251 C 0.5950(7) -0.1525(5) 0.3510(4) 0.0662(17) Uani 1 1 d .
H25A H 0.6809 -0.1720 0.3707 0.099 Uiso 1 1 calc R
H25B H 0.5901 -0.1904 0.3098 0.099 Uiso 1 1 calc R
H25C H 0.5272 -0.1856 0.3884 0.099 Uiso 1 1 calc R
O1S O 0.0000 0.0000 0.0000 0.089(2) Uani 1 2 d S
C2S C -0.1284(13) -0.0749(9) 0.1100(7) 0.135(4) Uani 1 1 d .
C1S C -0.1136(16) -0.0403(12) 0.0412(9) 0.075(4) Uani 0.50 1 d P
C1SA C -0.0176(15) -0.0229(12) 0.0720(9) 0.070(4) Uani 0.50 1 d P

loop_
_atom_site_aniso_label
_atom_site_aniso_U_11
_atom_site_aniso_U_22
_atom_site_aniso_U_33
_atom_site_aniso_U_23
_atom_site_aniso_U_13
_atom_site_aniso_U_12
U 0.02294(10) 0.02843(11) 0.02915(11) -0.00722(7) -0.00367(7) 0.00185(6)
N3 0.0277(19) 0.0327(19) 0.033(2) -0.0102(16) -0.0038(16) -0.0009(15)
N4 0.0249(19) 0.037(2) 0.035(2) -0.0101(17) -0.0052(16) 0.0028(16)
N6 0.0242(19) 0.038(2) 0.038(2) -0.0148(17) -0.0058(16) -0.0029(16)
N1 0.030(2) 0.0310(19) 0.0317(19) -0.0068(15) -0.0026(16) 0.0002(15)
N5 0.033(2) 0.034(2) 0.034(2) -0.0088(16) -0.0051(16) 0.0052(16)
N2 0.0259(19) 0.0314(18) 0.034(2) -0.0100(15) -0.0081(15) 0.0034(15)
C45 0.040(3) 0.040(3) 0.036(3) -0.008(2) -0.008(2) 0.006(2)
C21 0.018(2) 0.037(2) 0.033(2) -0.0089(19) 0.0000(18) 0.0042(18)
C11 0.026(2) 0.032(2) 0.038(2) -0.009(2) -0.0046(19) -0.0041(18)
C17 0.036(3) 0.036(2) 0.040(3) -0.008(2) 0.003(2) -0.008(2)
C10 0.035(3) 0.053(3) 0.036(3) -0.010(2) 0.004(2) 0.002(2)
C24 0.036(3) 0.047(3) 0.039(3) -0.006(2) -0.016(2) 0.010(2)
C12 0.037(3) 0.034(2) 0.048(3) -0.011(2) 0.001(2) -0.005(2)
C210 0.058(3) 0.047(3) 0.044(3) -0.019(2) -0.014(2) -0.005(2)
C16 0.026(2) 0.037(2) 0.041(3) -0.015(2) -0.004(2) -0.0038(19)
C27 0.033(2) 0.039(2) 0.030(2) -0.0149(19) -0.0026(19) 0.0040(19)
C22 0.029(2) 0.034(2) 0.038(2) -0.0125(19) -0.0072(19) 0.0037(19)
C26 0.031(2) 0.036(2) 0.041(3) -0.012(2) -0.006(2) 0.0023(19)
C62 0.029(3) 0.061(3) 0.050(3) -0.022(3) -0.005(2) 0.003(2)
C23 0.032(2) 0.049(3) 0.041(3) -0.017(2) -0.012(2) 0.006(2)
C55 0.038(3) 0.041(3) 0.046(3) -0.004(2) -0.010(2) -0.002(2)
C13 0.034(3) 0.043(3) 0.063(3) -0.026(3) 0.004(2) -0.006(2)
C35 0.037(3) 0.040(3) 0.037(3) -0.011(2) 0.000(2) 0.007(2)
C51 0.026(2) 0.044(3) 0.036(2) -0.017(2) -0.0058(19) 0.0091(19)
C61 0.028(2) 0.048(3) 0.033(2) -0.018(2) -0.0041(19) 0.007(2)
C25 0.038(3) 0.036(2) 0.041(3) -0.004(2) -0.006(2) 0.006(2)
C64 0.043(3) 0.045(3) 0.056(3) -0.014(2) -0.001(3) -0.009(2)
C41 0.023(2) 0.042(3) 0.039(3) -0.011(2) -0.0056(19) -0.0002(19)
C15 0.036(3) 0.050(3) 0.037(3) -0.015(2) -0.007(2) -0.013(2)
C63 0.028(3) 0.064(4) 0.065(4) -0.027(3) 0.000(2) -0.011(2)
C29 0.047(3) 0.049(3) 0.034(3) -0.014(2) -0.012(2) 0.007(2)
C42 0.039(3) 0.060(3) 0.044(3) -0.009(2) 0.006(2) 0.009(2)
C14 0.042(3) 0.055(3) 0.046(3) -0.025(3) 0.007(2) -0.016(2)
C43 0.044(3) 0.066(4) 0.060(4) -0.017(3) 0.006(3) 0.023(3)
C31 0.030(2) 0.042(3) 0.035(2) -0.009(2) -0.006(2) 0.001(2)
C65 0.033(3) 0.040(3) 0.049(3) -0.012(2) -0.004(2) -0.001(2)
C19 0.041(3) 0.044(3) 0.054(3) -0.003(2) 0.002(2) -0.006(2)
C54 0.058(3) 0.043(3) 0.040(3) -0.003(2) -0.009(2) 0.011(2)
C34 0.059(3) 0.041(3) 0.034(3) -0.001(2) -0.007(2) 0.008(2)
C28 0.047(3) 0.072(4) 0.042(3) -0.026(3) -0.001(2) 0.009(3)
C52 0.037(3) 0.057(3) 0.046(3) -0.022(3) -0.014(2) 0.012(2)
C33 0.052(3) 0.057(3) 0.036(3) 0.001(2) 0.005(2) 0.002(3)
C53 0.057(3) 0.051(3) 0.043(3) -0.013(2) -0.017(3) 0.019(3)
C44 0.041(3) 0.041(3) 0.059(3) -0.011(2) -0.005(3) 0.013(2)
C151 0.049(3) 0.068(3) 0.040(3) -0.010(3) -0.002(2) -0.014(3)
C231 0.059(4) 0.063(4) 0.072(4) -0.030(3) -0.037(3) 0.012(3)
C18 0.033(3) 0.053(3) 0.057(3) -0.016(2) -0.003(2) -0.010(2)
C32 0.034(3) 0.058(3) 0.038(3) -0.006(2) 0.004(2) 0.004(2)
C131 0.070(4) 0.039(3) 0.084(4) -0.022(3) 0.011(3) 0.002(3)
C251 0.069(4) 0.043(3) 0.084(4) -0.003(3) -0.031(3) 0.008(3)
O1S 0.105(6) 0.068(4) 0.093(6) -0.026(4) 0.000(5) 0.012(4)
C2S 0.177(11) 0.090(6) 0.135(9) -0.041(6) 0.066(8) -0.016(7)
C1S 0.079(10) 0.048(7) 0.096(11) -0.013(7) -0.010(10) 0.006(7)
C1SA 0.072(9) 0.054(7) 0.086(11) -0.021(7) -0.004(8) 0.004(6)

loop_
_atom_type_symbol
_atom_type_description
_atom_type_scat_dispersion_real
_atom_type_scat_dispersion_imag
_atom_type_scat_source
C C 0.0033 0.0016 'International Tables Vol C Tables 4.2.6.8 and 6.1.1.4'
H H 0.0000 0.0000 'International Tables Vol C Tables 4.2.6.8 and 6.1.1.4'
N N 0.0061 0.0033 'International Tables Vol C Tables 4.2.6.8 and 6.1.1.4'
U U -9.6767 9.6646 'International Tables Vol C Tables 4.2.6.8 and 6.1.1.4'
O O 0.0106 0.0060 'International Tables Vol C Tables 4.2.6.8 and 6.1.1.4'

loop_
_geom_angle_atom_site_label_1
_geom_angle_atom_site_label_2
_geom_angle_atom_site_label_3
_geom_angle
_geom_angle_site_symmetry_1
_geom_angle_site_symmetry_3
N1 U N2 104.88(12) . .
N1 U N5 90.16(12) . .
N2 U N5 104.19(12) . .
N1 U N3 119.39(12) . .
N2 U N3 103.86(12) . .
N5 U N3 131.41(12) . .
N1 U N6 154.73(13) . .
N2 U N6 86.76(12) . .
N5 U N6 65.02(12) . .
N3 U N6 77.91(12) . .
N1 U N4 95.37(12) . .
N2 U N4 159.73(12) . .
N5 U N4 76.04(12) . .
N3 U N4 64.37(11) . .
N6 U N4 74.88(12) . .
N1 U C11 29.23(13) . .
N2 U C11 127.60(12) . .
N5 U C11 99.94(12) . .
N3 U C11 93.26(12) . .
N6 U C11 145.59(12) . .
N4 U C11 71.37(12) . .
N1 U C21 99.19(12) . .
N2 U C21 26.32(12) . .
N5 U C21 130.36(12) . .
N3 U C21 85.02(11) . .
N6 U C21 100.69(12) . .
N4 U C21 149.38(11) . .
C11 U C21 111.71(12) . .
C35 N3 C31 116.8(4) . .
C35 N3 U 120.8(3) . .
C31 N3 U 122.2(3) . .
C45 N4 C41 116.6(4) . .
C45 N4 U 123.0(3) . .
C41 N4 U 120.4(3) . .
C65 N6 C61 117.5(4) . .
C65 N6 U 122.1(3) . .
C61 N6 U 120.2(3) . .
C11 N1 C17 117.5(3) . .
C11 N1 U 99.7(2) . .
C17 N1 U 142.2(3) . .
C55 N5 C51 116.5(4) . .
C55 N5 U 121.6(3) . .
C51 N5 U 121.7(3) . .
C21 N2 C27 119.2(3) . .
C21 N2 U 106.4(3) . .
C27 N2 U 133.6(3) . .
C44 C45 N4 125.3(5) . .
C44 C45 H45A 117.3 . .
N4 C45 H45A 117.3 . .
N2 C21 C26 126.9(4) . .
N2 C21 C22 117.1(4) . .
C26 C21 C22 115.9(4) . .
N2 C21 U 47.3(2) . .
C26 C21 U 143.2(3) . .
C22 C21 U 80.5(2) . .
C16 C11 C12 117.8(4) . .
C16 C11 N1 117.6(4) . .
C12 C11 N1 123.9(4) . .
C16 C11 U 86.9(3) . .
C12 C11 U 124.8(3) . .
N1 C11 U 51.12(19) . .
N1 C17 C18 111.0(4) . .
N1 C17 C10 106.3(4) . .
C18 C17 C10 108.8(4) . .
N1 C17 C19 112.7(4) . .
C18 C17 C19 107.6(4) . .
C10 C17 C19 110.3(4) . .
C17 C10 H10A 109.5 . .
C17 C10 H10B 109.5 . .
H10A C10 H10B 109.5 . .
C17 C10 H10C 109.5 . .
H10A C10 H10C 109.5 . .
H10B C10 H10C 109.5 . .
C23 C24 C25 120.5(4) . .
C23 C24 H24A 119.8 . .
C25 C24 H24A 119.8 . .
C13 C12 C11 121.9(5) . .
C13 C12 H12A 119.1 . .
C11 C12 H12A 119.1 . .
C27 C210 H21A 109.5 . .
C27 C210 H21B 109.5 . .
H21A C210 H21B 109.5 . .
C27 C210 H21C 109.5 . .
H21A C210 H21C 109.5 . .
H21B C210 H21C 109.5 . .
C11 C16 C15 122.0(4) . .
C11 C16 H16A 119.0 . .
C15 C16 H16A 119.0 . .
N2 C27 C29 106.2(3) . .
N2 C27 C28 110.5(4) . .
C29 C27 C28 108.6(4) . .
N2 C27 C210 114.6(4) . .
C29 C27 C210 106.8(4) . .
C28 C27 C210 109.8(4) . .
C23 C22 C21 122.7(4) . .
C23 C22 H22A 118.6 . .
C21 C22 H22A 118.6 . .
C25 C26 C21 122.0(4) . .
C25 C26 H26A 119.0 . .
C21 C26 H26A 119.0 . .
C63 C62 C61 120.3(5) . .
C63 C62 H62A 119.9 . .
C61 C62 H62A 119.9 . .
C24 C23 C22 118.7(4) . .
C24 C23 C231 120.0(4) . .
C22 C23 C231 121.1(4) . .
C54 C55 N5 125.1(5) . .
C54 C55 H55A 117.4 . .
N5 C55 H55A 117.4 . .
C12 C13 C14 118.5(5) . .
C12 C13 C131 120.5(5) . .
C14 C13 C131 120.9(5) . .
N3 C35 C34 124.8(4) . .
N3 C35 H35A 117.6 . .
C34 C35 H35A 117.6 . .
N5 C51 C52 119.8(4) . .
N5 C51 C61 115.8(4) . .
C52 C51 C61 124.4(4) . .
N6 C61 C62 119.8(4) . .
N6 C61 C51 116.2(4) . .
C62 C61 C51 124.0(4) . .
C26 C25 C24 120.1(4) . .
C26 C25 C251 120.8(5) . .
C24 C25 C251 119.1(5) . .
C65 C64 C63 118.7(5) . .
C65 C64 H64A 120.6 . .
C63 C64 H64A 120.6 . .
N4 C41 C42 120.4(4) . .
N4 C41 C31 116.2(4) . .
C42 C41 C31 123.4(4) . .
C14 C15 C16 117.8(4) . .
C14 C15 C151 122.2(5) . .
C16 C15 C151 119.9(5) . .
C62 C63 C64 119.1(5) . .
C62 C63 H63A 120.5 . .
C64 C63 H63A 120.5 . .
C27 C29 H29A 109.5 . .
C27 C29 H29B 109.5 . .
H29A C29 H29B 109.5 . .
C27 C29 H29C 109.5 . .
H29A C29 H29C 109.5 . .
H29B C29 H29C 109.5 . .
C43 C42 C41 120.8(5) . .
C43 C42 H42A 119.6 . .
C41 C42 H42A 119.6 . .
C15 C14 C13 121.9(5) . .
C15 C14 H14A 119.0 . .
C13 C14 H14A 119.0 . .
C42 C43 C44 118.8(5) . .
C42 C43 H43A 120.6 . .
C44 C43 H43A 120.6 . .
N3 C31 C32 120.0(4) . .
N3 C31 C41 116.6(4) . .
C32 C31 C41 123.5(4) . .
N6 C65 C64 124.5(5) . .
N6 C65 H65A 117.7 . .
C64 C65 H65A 117.7 . .
C17 C19 H19A 109.5 . .
C17 C19 H19B 109.5 . .
H19A C19 H19B 109.5 . .
C17 C19 H19C 109.5 . .
H19A C19 H19C 109.5 . .
H19B C19 H19C 109.5 . .
C55 C54 C53 118.6(5) . .
C55 C54 H54A 120.7 . .
C53 C54 H54A 120.7 . .
C35 C34 C33 118.5(5) . .
C35 C34 H34A 120.7 . .
C33 C34 H34A 120.7 . .
C27 C28 H28A 109.5 . .
C27 C28 H28B 109.5 . .
H28A C28 H28B 109.5 . .
C27 C28 H28C 109.5 . .
H28A C28 H28C 109.5 . .
H28B C28 H28C 109.5 . .
C53 C52 C51 121.4(5) . .
C53 C52 H52A 119.3 . .
C51 C52 H52A 119.3 . .
C32 C33 C34 118.7(4) . .
C32 C33 H33A 120.6 . .
C34 C33 H33A 120.6 . .
C52 C53 C54 118.5(5) . .
C52 C53 H53A 120.8 . .
C54 C53 H53A 120.8 . .
C45 C44 C43 118.1(5) . .
C45 C44 H44A 121.0 . .
C43 C44 H44A 121.0 . .
C15 C151 H15A 109.5 . .
C15 C151 H15B 109.5 . .
H15A C151 H15B 109.5 . .
C15 C151 H15C 109.5 . .
H15A C151 H15C 109.5 . .
H15B C151 H15C 109.5 . .
C23 C231 H23A 109.5 . .
C23 C231 H23B 109.5 . .
H23A C231 H23B 109.5 . .
C23 C231 H23C 109.5 . .
H23A C231 H23C 109.5 . .
H23B C231 H23C 109.5 . .
C17 C18 H18A 109.5 . .
C17 C18 H18B 109.5 . .
H18A C18 H18B 109.5 . .
C17 C18 H18C 109.5 . .
H18A C18 H18C 109.5 . .
H18B C18 H18C 109.5 . .
C33 C32 C31 121.2(5) . .
C33 C32 H32A 119.4 . .
C31 C32 H32A 119.4 . .
C13 C131 H13A 109.5 . .
C13 C131 H13B 109.5 . .
H13A C131 H13B 109.5 . .
C13 C131 H13C 109.5 . .
H13A C131 H13C 109.5 . .
H13B C131 H13C 109.5 . .
C25 C251 H25A 109.5 . .
C25 C251 H25B 109.5 . .
H25A C251 H25B 109.5 . .
C25 C251 H25C 109.5 . .
H25A C251 H25C 109.5 . .
H25B C251 H25C 109.5 . .
C1SA O1S C1SA 180.0(12) . 2
C1SA O1S C1S 53.7(9) . .
C1SA O1S C1S 126.3(9) 2 .
C1SA O1S C1S 126.3(9) . 2
C1SA O1S C1S 53.7(9) 2 2
C1S O1S C1S 180(2) . 2
C1S C2S C1SA 55.1(10) . .
C1SA C1S C2S 66.7(13) . .
C1SA C1S O1S 60.8(11) . .
C2S C1S O1S 127.2(15) . .
C1S C1SA O1S 65.4(12) . .
C1S C1SA C2S 58.1(12) . .
O1S C1SA C2S 123.2(14) . .

loop_
_geom_bond_atom_site_label_1
_geom_bond_atom_site_label_2
_geom_bond_distance
_geom_bond_site_symmetry_2
U N1 2.283(3) .
U N2 2.322(3) .
U N5 2.437(4) .
U N3 2.453(3) .
U N6 2.474(3) .
U N4 2.524(4) .
U C11 2.892(4) .
U C21 3.032(4) .
N3 C35 1.361(6) .
N3 C31 1.381(6) .
N4 C45 1.360(6) .
N4 C41 1.368(6) .
N6 C65 1.346(6) .
N6 C61 1.389(6) .
N1 C11 1.432(6) .
N1 C17 1.496(6) .
N5 C55 1.359(6) .
N5 C51 1.386(6) .
N2 C21 1.402(6) .
N2 C27 1.492(6) .
C45 C44 1.352(7) .
C45 H45A 0.9500 .
C21 C26 1.411(6) .
C21 C22 1.417(6) .
C11 C16 1.390(6) .
C11 C12 1.395(6) .
C17 C18 1.523(7) .
C17 C10 1.529(7) .
C17 C19 1.540(7) .
C10 H10A 0.9800 .
C10 H10B 0.9800 .
C10 H10C 0.9800 .
C24 C23 1.386(7) .
C24 C25 1.394(7) .
C24 H24A 0.9500 .
C12 C13 1.377(7) .
C12 H12A 0.9500 .
C210 C27 1.546(7) .
C210 H21A 0.9800 .
C210 H21B 0.9800 .
C210 H21C 0.9800 .
C16 C15 1.406(7) .
C16 H16A 0.9500 .
C27 C29 1.523(6) .
C27 C28 1.535(7) .
C22 C23 1.387(6) .
C22 H22A 0.9500 .
C26 C25 1.372(7) .
C26 H26A 0.9500 .
C62 C63 1.376(8) .
C62 C61 1.411(7) .
C62 H62A 0.9500 .
C23 C231 1.504(7) .
C55 C54 1.350(7) .
C55 H55A 0.9500 .
C13 C14 1.405(8) .
C13 C131 1.518(7) .
C35 C34 1.365(7) .
C35 H35A 0.9500 .
C51 C52 1.410(7) .
C51 C61 1.423(7) .
C25 C251 1.523(7) .
C64 C65 1.363(7) .
C64 C63 1.388(8) .
C64 H64A 0.9500 .
C41 C42 1.411(7) .
C41 C31 1.430(6) .
C15 C14 1.371(7) .
C15 C151 1.501(7) .
C63 H63A 0.9500 .
C29 H29A 0.9800 .
C29 H29B 0.9800 .
C29 H29C 0.9800 .
C42 C43 1.359(8) .
C42 H42A 0.9500 .
C14 H14A 0.9500 .
C43 C44 1.400(8) .
C43 H43A 0.9500 .
C31 C32 1.415(7) .
C65 H65A 0.9500 .
C19 H19A 0.9800 .
C19 H19B 0.9800 .
C19 H19C 0.9800 .
C54 C53 1.401(8) .
C54 H54A 0.9500 .
C34 C33 1.395(7) .
C34 H34A 0.9500 .
C28 H28A 0.9800 .
C28 H28B 0.9800 .
C28 H28C 0.9800 .
C52 C53 1.353(8) .
C52 H52A 0.9500 .
C33 C32 1.361(7) .
C33 H33A 0.9500 .
C53 H53A 0.9500 .
C44 H44A 0.9500 .
C151 H15A 0.9800 .
C151 H15B 0.9800 .
C151 H15C 0.9800 .
C231 H23A 0.9800 .
C231 H23B 0.9800 .
C231 H23C 0.9800 .
C18 H18A 0.9800 .
C18 H18B 0.9800 .
C18 H18C 0.9800 .
C32 H32A 0.9500 .
C131 H13A 0.9800 .
C131 H13B 0.9800 .
C131 H13C 0.9800 .
C251 H25A 0.9800 .
C251 H25B 0.9800 .
C251 H25C 0.9800 .
O1S C1SA 1.336(16) .
O1S C1SA 1.336(16) 2
O1S C1S 1.391(17) .
O1S C1S 1.391(17) 2
C2S C1S 1.277(19) .
C2S C1SA 1.381(18) .
C1S C1SA 1.23(2) .
